data_4063920
loop_
_publ_author_name
'Rajagopalan, Rakesh A.'
'Sterenberg, Brian T.'

_publ_section_title
;
 Formation and Reactivity of a Transient Cationic Alkyl Phosphinidene
 Complex
;
_journal_issue 11
_journal_name_full Organometallics
_journal_page_first 2933
_journal_paper_doi 10.1021/om101025c
_journal_volume 30
_journal_year 2011
_chemical_formula_sum 'C30 H32 Al Cl4 Mo O3 P'
_chemical_formula_weight 736.25
_chemical_name_systematic
;
 ?
;
_space_group_IT_number 14
_symmetry_cell_setting monoclinic
_symmetry_space_group_name_Hall '-P 2yn'
_symmetry_space_group_name_H-M 'P 1 21/n 1'
_atom_sites_solution_hydrogens geom
_atom_sites_solution_primary direct
_atom_sites_solution_secondary difmap
_audit_creation_method SHELXL-97
_cell_angle_alpha 90.00
_cell_angle_beta 94.2360(10)
_cell_angle_gamma 90.00
_cell_formula_units_Z 4
_cell_length_a 14.7978(5)
_cell_length_b 12.7849(5)
_cell_length_c 17.8839(7)
_cell_measurement_reflns_used 9082
_cell_measurement_temperature 173(2)
_cell_measurement_theta_max 27.48
_cell_measurement_theta_min 2.35
_cell_volume 3374.2(2)
_computing_cell_refinement 'Bruker SAINT'
_computing_data_collection 'Bruker APEX2'
_computing_data_reduction 'Bruker SAINT'
_computing_structure_refinement 'SHELXL-97 (Sheldrick, 2008)'
_computing_structure_solution 'SHELXS-97 (Sheldrick, 2008)'
_diffrn_ambient_temperature 173(2)
_diffrn_measured_fraction_theta_full 0.998
_diffrn_measured_fraction_theta_max 0.998
_diffrn_measurement_device_type 'Bruker APEX-II CCD'
_diffrn_measurement_method '\w scans'
_diffrn_radiation_monochromator graphite
_diffrn_radiation_source 'fine-focus sealed tube'
_diffrn_radiation_type MoK\a
_diffrn_radiation_wavelength 0.71073
_diffrn_reflns_av_R_equivalents 0.0139
_diffrn_reflns_av_sigmaI/netI 0.0125
_diffrn_reflns_limit_h_max 19
_diffrn_reflns_limit_h_min -19
_diffrn_reflns_limit_k_max 16
_diffrn_reflns_limit_k_min -16
_diffrn_reflns_limit_l_max 23
_diffrn_reflns_limit_l_min -23
_diffrn_reflns_number 28971
_diffrn_reflns_theta_full 27.48
_diffrn_reflns_theta_max 27.48
_diffrn_reflns_theta_min 1.72
_diffrn_standards_number 0
_exptl_absorpt_coefficient_mu 0.808
_exptl_absorpt_correction_T_max 0.8617
_exptl_absorpt_correction_T_min 0.6472
_exptl_absorpt_correction_type integration
_exptl_absorpt_process_details 'SADABS (Sheldrick, 2008)'
_exptl_crystal_colour yellow
_exptl_crystal_density_diffrn 1.449
_exptl_crystal_density_method 'not measured'
_exptl_crystal_description prism
_exptl_crystal_F_000 1496
_exptl_crystal_size_max 0.59
_exptl_crystal_size_mid 0.28
_exptl_crystal_size_min 0.19
_refine_diff_density_max 1.120
_refine_diff_density_min -0.940
_refine_diff_density_rms 0.068
_refine_ls_extinction_method none
_refine_ls_goodness_of_fit_ref 1.031
_refine_ls_hydrogen_treatment constr
_refine_ls_matrix_type full
_refine_ls_number_parameters 361
_refine_ls_number_reflns 7736
_refine_ls_number_restraints 0
_refine_ls_restrained_S_all 1.031
_refine_ls_R_factor_all 0.0314
_refine_ls_R_factor_gt 0.0289
_refine_ls_shift/su_max 0.002
_refine_ls_shift/su_mean 0.000
_refine_ls_structure_factor_coef Fsqd
_refine_ls_weighting_details 'calc w=1/[\s^2^(Fo^2^)+(0.0409P)^2^+2.9150P] where P=(Fo^2^+2Fc^2^)/3'
_refine_ls_weighting_scheme calc
_refine_ls_wR_factor_gt 0.0770
_refine_ls_wR_factor_ref 0.0791
_reflns_number_gt 7094
_reflns_number_total 7736
_reflns_threshold_expression >2\s(I)
_cod_data_source_file om101025c_si_001.cif
_cod_data_source_block ra01
_cod_original_sg_symbol_H-M P21/n
_cod_database_code 4063920

loop_
_symmetry_equiv_pos_as_xyz
'x, y, z'
'-x+1/2, y+1/2, -z+1/2'
'-x, -y, -z'
'x-1/2, -y-1/2, z-1/2'

loop_
_atom_site_label
_atom_site_type_symbol
_atom_site_fract_x
_atom_site_fract_y
_atom_site_fract_z
_atom_site_U_iso_or_equiv
_atom_site_adp_type
_atom_site_occupancy
_atom_site_symmetry_multiplicity
_atom_site_calc_flag
_atom_site_refinement_flags
C1 C 0.39836(12) 0.65785(14) 0.22687(10) 0.0273(4) Uani 1 1 d .
C2 C 0.62945(12) 0.68515(15) 0.21871(10) 0.0291(4) Uani 1 1 d .
C3 C 0.50646(12) 0.67008(15) 0.12014(11) 0.0285(4) Uani 1 1 d .
C4 C 0.49309(13) 0.72649(15) 0.42847(10) 0.0284(4) Uani 1 1 d .
C5 C 0.58097(14) 0.74610(14) 0.42580(10) 0.0283(4) Uani 1 1 d .
C6 C 0.55983(15) 0.53441(15) 0.35418(11) 0.0341(4) Uani 1 1 d .
H6 H 0.5706 0.5070 0.3032 0.041 Uiso 1 1 calc R
C7 C 0.47828(18) 0.47703(18) 0.38144(14) 0.0480(5) Uani 1 1 d .
H7A H 0.4249 0.4909 0.3471 0.072 Uiso 1 1 calc R
H7B H 0.4669 0.5016 0.4318 0.072 Uiso 1 1 calc R
H7C H 0.4905 0.4017 0.3830 0.072 Uiso 1 1 calc R
C8 C 0.64509(17) 0.51414(19) 0.40528(15) 0.0486(6) Uani 1 1 d .
H8A H 0.6962 0.5518 0.3861 0.073 Uiso 1 1 calc R
H8B H 0.6582 0.4390 0.4065 0.073 Uiso 1 1 calc R
H8C H 0.6357 0.5386 0.4561 0.073 Uiso 1 1 calc R
C9 C 0.40966(12) 0.89690(14) 0.22150(11) 0.0289(4) Uani 1 1 d .
C10 C 0.43424(13) 0.88254(14) 0.14635(11) 0.0292(4) Uani 1 1 d .
C11 C 0.53020(13) 0.89758(14) 0.14587(10) 0.0280(4) Uani 1 1 d .
C12 C 0.56417(12) 0.92188(13) 0.22063(11) 0.0276(4) Uani 1 1 d .
C13 C 0.48991(13) 0.92254(14) 0.26685(10) 0.0280(4) Uani 1 1 d .
C14 C 0.31508(15) 0.90089(19) 0.24613(16) 0.0486(6) Uani 1 1 d .
H14A H 0.2722 0.8803 0.2044 0.073 Uiso 1 1 calc R
H14B H 0.3014 0.9722 0.2619 0.073 Uiso 1 1 calc R
H14C H 0.3098 0.8528 0.2883 0.073 Uiso 1 1 calc R
C15 C 0.36914(17) 0.86915(19) 0.07837(13) 0.0468(6) Uani 1 1 d .
H15A H 0.4032 0.8593 0.0339 0.070 Uiso 1 1 calc R
H15B H 0.3310 0.9316 0.0718 0.070 Uiso 1 1 calc R
H15C H 0.3309 0.8078 0.0851 0.070 Uiso 1 1 calc R
C16 C 0.58445(18) 0.90316(17) 0.07839(13) 0.0443(5) Uani 1 1 d .
H16A H 0.5462 0.8829 0.0337 0.066 Uiso 1 1 calc R
H16B H 0.6363 0.8554 0.0850 0.066 Uiso 1 1 calc R
H16C H 0.6063 0.9748 0.0724 0.066 Uiso 1 1 calc R
C17 C 0.65850(15) 0.95877(18) 0.24367(15) 0.0441(5) Uani 1 1 d .
H17A H 0.6968 0.9501 0.2017 0.066 Uiso 1 1 calc R
H17B H 0.6834 0.9175 0.2865 0.066 Uiso 1 1 calc R
H17C H 0.6568 1.0328 0.2578 0.066 Uiso 1 1 calc R
C18 C 0.49292(18) 0.96126(17) 0.34603(12) 0.0432(5) Uani 1 1 d .
H18A H 0.4330 0.9532 0.3653 0.065 Uiso 1 1 calc R
H18B H 0.5102 1.0353 0.3475 0.065 Uiso 1 1 calc R
H18C H 0.5375 0.9207 0.3771 0.065 Uiso 1 1 calc R
C20 C 0.40964(14) 0.74708(14) 0.46387(11) 0.0313(4) Uani 1 1 d .
C21 C 0.40917(17) 0.8011(2) 0.53130(14) 0.0461(5) Uani 1 1 d .
H21 H 0.4647 0.8211 0.5574 0.055 Uiso 1 1 calc R
C22 C 0.32748(19) 0.8259(2) 0.56043(17) 0.0594(7) Uani 1 1 d .
H22 H 0.3273 0.8628 0.6066 0.071 Uiso 1 1 calc R
C23 C 0.24725(18) 0.7975(2) 0.52307(17) 0.0570(7) Uani 1 1 d .
H23 H 0.1916 0.8172 0.5424 0.068 Uiso 1 1 calc R
C24 C 0.24648(18) 0.7406(2) 0.45757(17) 0.0566(7) Uani 1 1 d .
H24 H 0.1906 0.7187 0.4328 0.068 Uiso 1 1 calc R
C25 C 0.32784(16) 0.7154(2) 0.42803(13) 0.0466(5) Uani 1 1 d .
H25 H 0.3275 0.6762 0.3829 0.056 Uiso 1 1 calc R
C30 C 0.65958(13) 0.80359(16) 0.45664(10) 0.0309(4) Uani 1 1 d .
C31 C 0.73739(14) 0.80800(18) 0.41743(12) 0.0380(4) Uani 1 1 d .
H31 H 0.7407 0.7678 0.3730 0.046 Uiso 1 1 calc R
C32 C 0.80998(15) 0.8704(2) 0.44257(14) 0.0479(5) Uani 1 1 d .
H32 H 0.8625 0.8733 0.4151 0.058 Uiso 1 1 calc R
C33 C 0.80620(16) 0.9281(2) 0.50716(15) 0.0508(6) Uani 1 1 d .
H33 H 0.8555 0.9721 0.5236 0.061 Uiso 1 1 calc R
C34 C 0.73159(18) 0.9222(2) 0.54763(15) 0.0578(7) Uani 1 1 d .
H34 H 0.7299 0.9608 0.5929 0.069 Uiso 1 1 calc R
C35 C 0.65837(16) 0.8604(2) 0.52323(13) 0.0487(6) Uani 1 1 d .
H35 H 0.6070 0.8566 0.5520 0.058 Uiso 1 1 calc R
Al1 Al 0.51594(5) 0.73231(5) 0.79637(4) 0.03304(13) Uani 1 1 d .
Cl1 Cl 0.50269(6) 0.84411(5) 0.88260(4) 0.0703(2) Uani 1 1 d .
Cl2 Cl 0.56230(6) 0.58883(5) 0.84416(4) 0.0640(2) Uani 1 1 d .
Cl3 Cl 0.38644(5) 0.70969(8) 0.73987(5) 0.0712(2) Uani 1 1 d .
Cl4 Cl 0.60914(5) 0.78633(7) 0.72034(5) 0.0746(2) Uani 1 1 d .
Mo1 Mo 0.506399(9) 0.751196(10) 0.215885(8) 0.01917(5) Uani 1 1 d .
O1 O 0.33341(10) 0.61194(13) 0.23207(9) 0.0419(4) Uani 1 1 d .
O2 O 0.69922(10) 0.64832(14) 0.21797(10) 0.0492(4) Uani 1 1 d .
O3 O 0.51047(11) 0.62836(13) 0.06431(8) 0.0424(4) Uani 1 1 d .
P1 P 0.53558(3) 0.67639(4) 0.34512(2) 0.02404(10) Uani 1 1 d .

loop_
_atom_site_aniso_label
_atom_site_aniso_U_11
_atom_site_aniso_U_22
_atom_site_aniso_U_33
_atom_site_aniso_U_23
_atom_site_aniso_U_13
_atom_site_aniso_U_12
C1 0.0280(9) 0.0260(8) 0.0280(9) -0.0010(7) 0.0031(7) 0.0003(7)
C2 0.0282(9) 0.0308(9) 0.0288(9) 0.0038(7) 0.0052(7) 0.0018(7)
C3 0.0268(8) 0.0274(9) 0.0319(9) -0.0020(7) 0.0049(7) -0.0036(7)
C4 0.0329(9) 0.0304(9) 0.0225(8) -0.0005(7) 0.0056(7) 0.0023(7)
C5 0.0317(10) 0.0323(10) 0.0209(8) -0.0014(6) 0.0026(7) 0.0050(7)
C6 0.0492(12) 0.0270(9) 0.0267(9) 0.0026(7) 0.0070(8) 0.0056(8)
C7 0.0603(15) 0.0339(11) 0.0500(13) 0.0095(10) 0.0054(11) -0.0068(10)
C8 0.0487(13) 0.0409(12) 0.0557(14) 0.0098(10) 0.0007(11) 0.0141(10)
C9 0.0280(9) 0.0204(8) 0.0390(10) 0.0011(7) 0.0059(7) 0.0048(7)
C10 0.0331(9) 0.0214(8) 0.0322(9) 0.0027(7) -0.0029(7) 0.0037(7)
C11 0.0354(9) 0.0194(8) 0.0298(9) 0.0032(7) 0.0062(7) 0.0006(7)
C12 0.0293(9) 0.0183(8) 0.0351(9) 0.0006(7) 0.0016(7) -0.0012(7)
C13 0.0362(9) 0.0180(8) 0.0300(9) -0.0021(7) 0.0032(7) 0.0031(7)
C14 0.0327(11) 0.0401(12) 0.0750(17) -0.0001(11) 0.0174(11) 0.0097(9)
C15 0.0509(13) 0.0415(12) 0.0448(12) 0.0040(10) -0.0186(10) 0.0060(10)
C16 0.0619(14) 0.0330(11) 0.0409(12) 0.0075(9) 0.0232(10) 0.0024(10)
C17 0.0347(11) 0.0331(11) 0.0633(15) -0.0002(10) -0.0040(10) -0.0092(9)
C18 0.0699(15) 0.0274(10) 0.0323(10) -0.0077(8) 0.0048(10) 0.0089(10)
C20 0.0339(10) 0.0324(10) 0.0287(9) 0.0059(7) 0.0108(8) 0.0034(7)
C21 0.0440(12) 0.0504(13) 0.0463(12) -0.0131(10) 0.0195(10) -0.0044(10)
C22 0.0595(16) 0.0552(15) 0.0685(17) -0.0179(13) 0.0385(14) -0.0047(12)
C23 0.0467(14) 0.0558(16) 0.0731(18) 0.0097(13) 0.0352(13) 0.0090(11)
C24 0.0333(12) 0.082(2) 0.0557(16) 0.0138(13) 0.0109(11) -0.0003(11)
C25 0.0363(11) 0.0689(16) 0.0354(11) 0.0012(11) 0.0081(9) -0.0023(11)
C30 0.0305(9) 0.0349(10) 0.0266(9) -0.0023(7) -0.0033(7) 0.0056(8)
C31 0.0324(10) 0.0462(12) 0.0351(10) -0.0061(9) 0.0005(8) 0.0025(9)
C32 0.0317(11) 0.0564(14) 0.0548(14) -0.0049(11) -0.0026(10) -0.0010(10)
C33 0.0367(12) 0.0483(13) 0.0642(16) -0.0123(12) -0.0184(11) 0.0026(10)
C34 0.0492(14) 0.0696(18) 0.0522(14) -0.0301(13) -0.0132(11) 0.0063(12)
C35 0.0388(11) 0.0675(16) 0.0393(12) -0.0205(11) -0.0002(9) 0.0053(11)
Al1 0.0403(3) 0.0269(3) 0.0313(3) 0.0009(2) -0.0010(2) 0.0045(2)
Cl1 0.1138(6) 0.0428(3) 0.0511(4) -0.0175(3) -0.0149(4) 0.0258(4)
Cl2 0.1053(6) 0.0271(3) 0.0584(4) 0.0084(2) -0.0028(4) 0.0144(3)
Cl3 0.0425(3) 0.0926(6) 0.0762(5) -0.0293(4) -0.0108(3) 0.0116(4)
Cl4 0.0595(4) 0.0667(5) 0.1017(6) 0.0366(4) 0.0331(4) 0.0109(4)
Mo1 0.01918(8) 0.01777(8) 0.02077(8) -0.00062(5) 0.00279(5) -0.00005(5)
O1 0.0325(7) 0.0413(8) 0.0527(9) -0.0015(7) 0.0078(6) -0.0128(6)
O2 0.0308(8) 0.0584(10) 0.0596(10) 0.0107(8) 0.0116(7) 0.0164(7)
O3 0.0473(9) 0.0466(9) 0.0343(8) -0.0152(7) 0.0093(6) -0.0088(7)
P1 0.0271(2) 0.0249(2) 0.0205(2) -0.00015(16) 0.00418(16) 0.00108(17)

loop_
_atom_type_symbol
_atom_type_description
_atom_type_scat_dispersion_real
_atom_type_scat_dispersion_imag
_atom_type_scat_source
C C 0.0033 0.0016 'International Tables Vol C Tables 4.2.6.8 and 6.1.1.4'
H H 0.0000 0.0000 'International Tables Vol C Tables 4.2.6.8 and 6.1.1.4'
Al Al 0.0645 0.0514 'International Tables Vol C Tables 4.2.6.8 and 6.1.1.4'
Cl Cl 0.1484 0.1585 'International Tables Vol C Tables 4.2.6.8 and 6.1.1.4'
Mo Mo -1.6832 0.6857 'International Tables Vol C Tables 4.2.6.8 and 6.1.1.4'
O O 0.0106 0.0060 'International Tables Vol C Tables 4.2.6.8 and 6.1.1.4'
P P 0.1023 0.0942 'International Tables Vol C Tables 4.2.6.8 and 6.1.1.4'

loop_
_geom_angle_atom_site_label_1
_geom_angle_atom_site_label_2
_geom_angle_atom_site_label_3
_geom_angle
O1 C1 Mo1 174.68(17)
O2 C2 Mo1 177.85(17)
O3 C3 Mo1 175.66(17)
C5 C4 C20 147.90(19)
C5 C4 P1 68.31(11)
C20 C4 P1 142.62(16)
C4 C5 C30 147.32(18)
C4 C5 P1 67.91(12)
C30 C5 P1 143.53(15)
C7 C6 C8 111.50(18)
C7 C6 P1 110.28(15)
C8 C6 P1 111.41(15)
C13 C9 C10 107.76(16)
C13 C9 C14 125.56(19)
C10 C9 C14 126.05(19)
C13 C9 Mo1 73.91(10)
C10 C9 Mo1 70.17(10)
C14 C9 Mo1 128.53(14)
C9 C10 C11 108.02(16)
C9 C10 C15 125.60(19)
C11 C10 C15 125.87(19)
C9 C10 Mo1 74.11(10)
C11 C10 Mo1 71.42(10)
C15 C10 Mo1 126.65(14)
C12 C11 C10 107.70(16)
C12 C11 C16 124.81(18)
C10 C11 C16 126.92(19)
C12 C11 Mo1 73.97(10)
C10 C11 Mo1 72.25(10)
C16 C11 Mo1 126.24(13)
C13 C12 C11 108.16(16)
C13 C12 C17 125.49(18)
C11 C12 C17 125.54(18)
C13 C12 Mo1 74.41(10)
C11 C12 Mo1 70.19(10)
C17 C12 Mo1 129.18(13)
C12 C13 C9 108.34(16)
C12 C13 C18 125.51(18)
C9 C13 C18 125.38(18)
C12 C13 Mo1 70.63(10)
C9 C13 Mo1 71.15(10)
C18 C13 Mo1 131.78(13)
C25 C20 C21 119.1(2)
C25 C20 C4 119.11(19)
C21 C20 C4 121.8(2)
C22 C21 C20 120.0(2)
C23 C22 C21 120.3(2)
C22 C23 C24 120.5(2)
C23 C24 C25 119.5(3)
C24 C25 C20 120.5(2)
C31 C30 C35 118.1(2)
C31 C30 C5 119.92(18)
C35 C30 C5 121.85(19)
C32 C31 C30 120.6(2)
C33 C32 C31 120.2(2)
C34 C33 C32 120.0(2)
C33 C34 C35 120.6(2)
C34 C35 C30 120.4(2)
Cl2 Al1 Cl3 109.21(5)
Cl2 Al1 Cl1 109.57(4)
Cl3 Al1 Cl1 108.03(4)
Cl2 Al1 Cl4 109.52(4)
Cl3 Al1 Cl4 110.27(5)
Cl1 Al1 Cl4 110.22(5)
C3 Mo1 C2 75.25(8)
C3 Mo1 C1 80.05(7)
C2 Mo1 C1 118.27(7)
C3 Mo1 C11 86.90(7)
C2 Mo1 C11 100.47(7)
C1 Mo1 C11 133.72(7)
C3 Mo1 C10 86.87(7)
C2 Mo1 C10 134.79(7)
C1 Mo1 C10 98.32(7)
C11 Mo1 C10 36.34(7)
C3 Mo1 C12 119.35(7)
C2 Mo1 C12 93.61(7)
C1 Mo1 C12 146.89(7)
C11 Mo1 C12 35.84(6)
C10 Mo1 C12 59.61(6)
C3 Mo1 C9 119.00(7)
C2 Mo1 C9 152.34(7)
C1 Mo1 C9 88.58(7)
C11 Mo1 C9 59.76(7)
C10 Mo1 C9 35.71(7)
C12 Mo1 C9 58.89(6)
C3 Mo1 C13 143.79(7)
C2 Mo1 C13 119.62(7)
C1 Mo1 C13 113.65(7)
C11 Mo1 C13 58.99(6)
C10 Mo1 C13 58.80(6)
C12 Mo1 C13 34.96(6)
C9 Mo1 C13 34.94(6)
C3 Mo1 P1 125.41(6)
C2 Mo1 P1 73.86(5)
C1 Mo1 P1 76.61(5)
C11 Mo1 P1 142.29(5)
C10 Mo1 P1 144.71(5)
C12 Mo1 P1 106.51(5)
C9 Mo1 P1 109.02(5)
C13 Mo1 P1 90.78(5)
C4 P1 C5 43.78(9)
C4 P1 C6 110.92(9)
C5 P1 C6 111.05(9)
C4 P1 Mo1 125.94(7)
C5 P1 Mo1 125.68(6)
C6 P1 Mo1 118.20(6)

loop_
_geom_bond_atom_site_label_1
_geom_bond_atom_site_label_2
_geom_bond_distance
C1 O1 1.136(2)
C1 Mo1 2.0162(18)
C2 O2 1.136(2)
C2 Mo1 2.0045(19)
C3 O3 1.137(2)
C3 Mo1 2.0020(19)
C4 C5 1.329(3)
C4 C20 1.453(3)
C4 P1 1.7794(19)
C5 C30 1.450(3)
C5 P1 1.7845(19)
C6 C7 1.523(3)
C6 C8 1.524(3)
C6 P1 1.855(2)
C9 C13 1.426(3)
C9 C10 1.430(3)
C9 C14 1.499(3)
C9 Mo1 2.3560(17)
C10 C11 1.434(3)
C10 C15 1.504(3)
C10 Mo1 2.3044(18)
C11 C12 1.427(3)
C11 C16 1.500(3)
C11 Mo1 2.2934(17)
C12 C13 1.423(3)
C12 C17 1.502(3)
C12 Mo1 2.3429(17)
C13 C18 1.498(3)
C13 Mo1 2.3920(17)
C20 C25 1.388(3)
C20 C21 1.391(3)
C21 C22 1.388(3)
C22 C23 1.368(4)
C23 C24 1.379(4)
C24 C25 1.388(3)
C30 C31 1.393(3)
C30 C35 1.396(3)
C31 C32 1.386(3)
C32 C33 1.375(4)
C33 C34 1.366(4)
C34 C35 1.385(4)
Al1 Cl2 2.1164(8)
Al1 Cl3 2.1192(10)
Al1 Cl1 2.1223(9)
Al1 Cl4 2.1225(10)
Mo1 P1 2.5090(5)
